data_7156030
loop_
_publ_author_name
'Jagtap, Pratap R.'
'C\'isa\<rov\'a, Ivana'
'Jahn, Ullrich'

_publ_section_title
;
 Bioinspired total synthesis of tetrahydrofuran lignans by tandem
 nucleophilic addition/redox isomerization/oxidative coupling and
 cycloetherification reactions as key steps.
;
_journal_issue 5
_journal_name_full 'Organic &amp; biomolecular chemistry'
_journal_page_first 750
_journal_page_last 755
_journal_paper_doi 10.1039/c7ob02848b
_journal_volume 16
_journal_year 2018
_chemical_compound_source 'synthesized by the authors'
_chemical_formula_moiety 'C30 H24 F2 O2'
_chemical_formula_sum 'C30 H24 F2 O2'
_chemical_formula_weight 454.49
_space_group_crystal_system triclinic
_space_group_IT_number 2
_space_group_name_Hall '-P 1'
_space_group_name_H-M_alt 'P -1'
_symmetry_space_group_name_Hall '-P 1'
_symmetry_space_group_name_H-M 'P -1'
_atom_sites_solution_hydrogens geom
_atom_sites_solution_primary direct
_atom_sites_solution_secondary difmap
_audit_creation_method SHELXL-2014/7
_audit_update_record
;
2017-03-16 deposited with the CCDC.
2017-12-08 downloaded from the CCDC.
;
_cell_angle_alpha 90.2010(10)
_cell_angle_beta 104.5580(10)
_cell_angle_gamma 90.5850(10)
_cell_formula_units_Z 2
_cell_length_a 8.2454(2)
_cell_length_b 10.3667(3)
_cell_length_c 14.2973(4)
_cell_measurement_reflns_used 9940
_cell_measurement_temperature 150(2)
_cell_measurement_theta_max 72.1967
_cell_measurement_theta_min 4.2650
_cell_volume 1182.78(6)
_computing_cell_refinement 'SAINT V8.35A (Bruker AXS Inc., 2015)'
_computing_data_collection 'Bruker Instrument Service v4.2.9'
_computing_data_reduction 'SAINT V8.35A (Bruker AXS Inc., 2015)'
_computing_structure_refinement 'SHELXL-2014/7 (Sheldrick, 2014)'
_computing_structure_solution 'XT, VERSION 2014/4'
_diffrn_ambient_temperature 150(2)
_diffrn_measured_fraction_theta_full 0.994
_diffrn_measured_fraction_theta_max 0.991
_diffrn_measurement_device_type 'Bruker D8 VENTURE Kappa Duo PHOTON 100 CMOS'
_diffrn_measurement_method '\f and \w scans'
_diffrn_radiation_monochromator 'Helios Cu  multilayer optic'
_diffrn_radiation_type CuK\a
_diffrn_radiation_wavelength 1.54178
_diffrn_reflns_av_R_equivalents 0.0250
_diffrn_reflns_av_unetI/netI 0.0210
_diffrn_reflns_Laue_measured_fraction_full 0.994
_diffrn_reflns_Laue_measured_fraction_max 0.991
_diffrn_reflns_limit_h_max 10
_diffrn_reflns_limit_h_min -10
_diffrn_reflns_limit_k_max 12
_diffrn_reflns_limit_k_min -12
_diffrn_reflns_limit_l_max 17
_diffrn_reflns_limit_l_min -17
_diffrn_reflns_number 20215
_diffrn_reflns_point_group_measured_fraction_full 0.994
_diffrn_reflns_point_group_measured_fraction_max 0.991
_diffrn_reflns_theta_full 67.679
_diffrn_reflns_theta_max 72.189
_diffrn_reflns_theta_min 4.265
_diffrn_source 'I\mS  micro-focus sealed tube'
_exptl_absorpt_coefficient_mu 0.730
_exptl_absorpt_correction_T_max 0.86
_exptl_absorpt_correction_T_min 0.77
_exptl_absorpt_correction_type multi-scan
_exptl_absorpt_process_details
;
SADABS-2014/5 - Bruker AXS area detector scaling and absorption correction
;
_exptl_crystal_colour colourless
_exptl_crystal_density_diffrn 1.276
_exptl_crystal_description prism
_exptl_crystal_F_000 476
_exptl_crystal_size_max 0.356
_exptl_crystal_size_mid 0.232
_exptl_crystal_size_min 0.212
_refine_diff_density_max 0.202
_refine_diff_density_min -0.176
_refine_diff_density_rms 0.036
_refine_ls_extinction_method none
_refine_ls_goodness_of_fit_ref 1.037
_refine_ls_hydrogen_treatment constr
_refine_ls_matrix_type full
_refine_ls_number_parameters 307
_refine_ls_number_reflns 4622
_refine_ls_number_restraints 0
_refine_ls_restrained_S_all 1.037
_refine_ls_R_factor_all 0.0416
_refine_ls_R_factor_gt 0.0368
_refine_ls_shift/su_max 0.001
_refine_ls_shift/su_mean 0.000
_refine_ls_structure_factor_coef Fsqd
_refine_ls_weighting_details 'w=1/[\s^2^(Fo^2^)+(0.0405P)^2^+0.3850P] where P=(Fo^2^+2Fc^2^)/3'
_refine_ls_weighting_scheme calc
_refine_ls_wR_factor_gt 0.0899
_refine_ls_wR_factor_ref 0.0930
_reflns_Friedel_coverage 0.000
_reflns_number_gt 4131
_reflns_number_total 4622
_reflns_threshold_expression 'I > 2\s(I)'
_cod_data_source_file c7ob02848b2.cif
_cod_data_source_block cu_jpu_519_2_1_jahn
_cod_depositor_comments 'Adding full bibliography for 7156027--7156031.cif.'
_cod_database_code 7156030
_shelx_shelxl_version_number 2014/7
_shelx_space_group_comment
;
The symmetry employed for this shelxl refinement is uniquely defined
by the following loop, which should always be used as a source of
symmetry information in preference to the above space-group names.
They are only intended as comments.
;
_shelx_estimated_absorpt_t_min 0.781
_shelx_estimated_absorpt_t_max 0.861

loop_
_space_group_symop_operation_xyz
'x, y, z'
'-x, -y, -z'

loop_
_atom_site_label
_atom_site_type_symbol
_atom_site_fract_x
_atom_site_fract_y
_atom_site_fract_z
_atom_site_U_iso_or_equiv
_atom_site_adp_type
_atom_site_occupancy
_atom_site_site_symmetry_order
_atom_site_calc_flag
_atom_site_refinement_flags_posn
_atom_site_refinement_flags_adp
C1A C -0.07079(15) 0.74967(11) 0.09658(8) 0.0242(2) Uani 1 1 d . .
C2A C -0.13035(18) 0.86880(12) 0.05866(9) 0.0345(3) Uani 1 1 d . .
H2A H -0.1031 0.8998 0.0020 0.041 Uiso 1 1 calc R U
C3A C -0.2290(2) 0.94218(14) 0.10322(11) 0.0453(4) Uani 1 1 d . .
H3A H -0.2720 1.0222 0.0762 0.054 Uiso 1 1 calc R U
C4A C -0.26472(18) 0.89820(14) 0.18766(11) 0.0423(3) Uani 1 1 d . .
H4A H -0.3320 0.9486 0.2185 0.051 Uiso 1 1 calc R U
C5A C -0.20324(16) 0.78191(13) 0.22692(10) 0.0340(3) Uani 1 1 d . .
H5A H -0.2259 0.7535 0.2855 0.041 Uiso 1 1 calc R U
C6A C -0.10815(15) 0.70624(11) 0.18093(8) 0.0266(2) Uani 1 1 d . .
H6A H -0.0686 0.6249 0.2070 0.032 Uiso 1 1 calc R U
C7A C 0.03605(15) 0.67443(11) 0.04654(8) 0.0261(2) Uani 1 1 d . .
C8A C 0.03704(15) 0.52691(11) 0.05162(8) 0.0253(3) Uani 1 1 d . .
H8A H -0.0350 0.4980 0.0945 0.030 Uiso 1 1 calc R U
C9A C 0.21826(16) 0.48152(13) 0.09445(9) 0.0326(3) Uani 1 1 d . .
H9A1 H 0.2220 0.3863 0.0902 0.039 Uiso 1 1 calc R U
H9A2 H 0.2925 0.5180 0.0563 0.039 Uiso 1 1 calc R U
C10A C 0.28056(15) 0.52353(11) 0.19876(9) 0.0274(3) Uani 1 1 d . .
C11A C 0.37861(16) 0.63404(12) 0.22467(9) 0.0300(3) Uani 1 1 d . .
H11A H 0.4123 0.6823 0.1763 0.036 Uiso 1 1 calc R U
C12A C 0.42827(15) 0.67502(12) 0.32069(9) 0.0308(3) Uani 1 1 d . .
H12A H 0.4956 0.7504 0.3384 0.037 Uiso 1 1 calc R U
C13A C 0.37737(15) 0.60353(12) 0.38876(9) 0.0297(3) Uani 1 1 d . .
C14A C 0.28135(16) 0.49321(12) 0.36682(9) 0.0318(3) Uani 1 1 d . .
H14A H 0.2487 0.4453 0.4158 0.038 Uiso 1 1 calc R U
C15A C 0.23357(16) 0.45406(12) 0.27081(9) 0.0305(3) Uani 1 1 d . .
H15A H 0.1672 0.3780 0.2540 0.037 Uiso 1 1 calc R U
F1A F 0.42442(10) 0.64314(8) 0.48266(5) 0.0432(2) Uani 1 1 d . .
F1B F 0.56271(11) 0.85270(9) 0.85561(6) 0.0465(2) Uani 1 1 d . .
O1A O 0.12030(13) 0.72955(9) -0.00024(7) 0.0397(2) Uani 1 1 d . .
C1B C 1.05902(14) 0.74832(10) 0.61228(8) 0.0224(2) Uani 1 1 d . .
C2B C 1.11428(16) 0.63041(11) 0.58536(10) 0.0300(3) Uani 1 1 d . .
H2B H 1.0827 0.6034 0.5196 0.036 Uiso 1 1 calc R U
C3B C 1.21498(17) 0.55274(12) 0.65410(11) 0.0377(3) Uani 1 1 d . .
H3B H 1.2548 0.4736 0.6353 0.045 Uiso 1 1 calc R U
C4B C 1.25782(16) 0.59002(12) 0.75007(11) 0.0362(3) Uani 1 1 d . .
H4B H 1.3267 0.5362 0.7970 0.043 Uiso 1 1 calc R U
C5B C 1.20078(16) 0.70582(12) 0.77833(9) 0.0319(3) Uani 1 1 d . .
H5B H 1.2281 0.7300 0.8446 0.038 Uiso 1 1 calc R U
C6B C 1.10371(15) 0.78612(11) 0.70938(8) 0.0257(2) Uani 1 1 d . .
H6B H 1.0677 0.8667 0.7282 0.031 Uiso 1 1 calc R U
C7B C 0.95083(14) 0.82895(10) 0.53591(8) 0.0228(2) Uani 1 1 d . .
C8B C 0.96606(14) 0.97593(10) 0.54287(8) 0.0215(2) Uani 1 1 d . .
H8B H 1.0474 1.0006 0.6050 0.026 Uiso 1 1 calc R U
C9B C 0.79342(15) 1.03374(11) 0.54082(9) 0.0269(3) Uani 1 1 d . .
H9B1 H 0.8032 1.1290 0.5433 0.032 Uiso 1 1 calc R U
H9B2 H 0.7128 1.0093 0.4793 0.032 Uiso 1 1 calc R U
C10B C 0.72711(14) 0.98750(11) 0.62438(8) 0.0237(2) Uani 1 1 d . .
C11B C 0.61493(15) 0.88408(12) 0.61327(9) 0.0280(3) Uani 1 1 d . .
H11B H 0.5761 0.8444 0.5516 0.034 Uiso 1 1 calc R U
C12B C 0.55854(16) 0.83770(12) 0.69065(10) 0.0317(3) Uani 1 1 d . .
H12B H 0.4822 0.7669 0.6828 0.038 Uiso 1 1 calc R U
C13B C 0.61642(15) 0.89730(12) 0.77881(9) 0.0303(3) Uani 1 1 d . .
C14B C 0.72611(16) 1.00050(13) 0.79343(9) 0.0313(3) Uani 1 1 d . .
H14B H 0.7629 1.0403 0.8552 0.038 Uiso 1 1 calc R U
C15B C 0.78142(15) 1.04479(11) 0.71522(9) 0.0279(3) Uani 1 1 d . .
H15B H 0.8579 1.1156 0.7238 0.033 Uiso 1 1 calc R U
O1B O 0.85387(11) 0.77840(8) 0.46653(6) 0.0320(2) Uani 1 1 d . .

loop_
_atom_site_aniso_label
_atom_site_aniso_U_11
_atom_site_aniso_U_22
_atom_site_aniso_U_33
_atom_site_aniso_U_23
_atom_site_aniso_U_13
_atom_site_aniso_U_12
C1A 0.0263(6) 0.0219(5) 0.0225(5) -0.0051(4) 0.0029(5) -0.0035(4)
C2A 0.0436(8) 0.0274(6) 0.0291(6) 0.0006(5) 0.0030(6) 0.0014(5)
C3A 0.0487(9) 0.0305(7) 0.0510(9) -0.0053(6) 0.0014(7) 0.0131(6)
C4A 0.0344(7) 0.0381(7) 0.0543(9) -0.0191(6) 0.0114(6) 0.0051(6)
C5A 0.0318(7) 0.0361(7) 0.0371(7) -0.0110(5) 0.0150(6) -0.0059(5)
C6A 0.0292(6) 0.0238(6) 0.0271(6) -0.0044(4) 0.0081(5) -0.0035(5)
C7A 0.0306(6) 0.0284(6) 0.0186(5) -0.0031(4) 0.0050(5) -0.0030(5)
C8A 0.0289(6) 0.0261(6) 0.0207(6) -0.0042(4) 0.0061(5) 0.0020(5)
C9A 0.0315(7) 0.0362(7) 0.0286(6) -0.0079(5) 0.0049(5) 0.0063(5)
C10A 0.0236(6) 0.0284(6) 0.0278(6) -0.0038(5) 0.0021(5) 0.0055(5)
C11A 0.0283(6) 0.0301(6) 0.0319(6) 0.0008(5) 0.0082(5) 0.0010(5)
C12A 0.0268(6) 0.0264(6) 0.0369(7) -0.0059(5) 0.0041(5) -0.0025(5)
C13A 0.0265(6) 0.0350(6) 0.0243(6) -0.0057(5) 0.0003(5) 0.0030(5)
C14A 0.0294(6) 0.0350(7) 0.0287(6) 0.0030(5) 0.0031(5) -0.0013(5)
C15A 0.0268(6) 0.0268(6) 0.0332(6) -0.0016(5) -0.0008(5) -0.0021(5)
F1A 0.0448(5) 0.0537(5) 0.0267(4) -0.0115(3) 0.0012(3) -0.0048(4)
F1B 0.0446(5) 0.0627(6) 0.0366(4) 0.0135(4) 0.0184(4) -0.0065(4)
O1A 0.0520(6) 0.0381(5) 0.0358(5) -0.0006(4) 0.0241(5) -0.0059(4)
C1B 0.0245(6) 0.0181(5) 0.0273(6) 0.0029(4) 0.0116(5) -0.0021(4)
C2B 0.0357(7) 0.0210(6) 0.0368(7) 0.0006(5) 0.0158(5) -0.0004(5)
C3B 0.0390(7) 0.0213(6) 0.0578(9) 0.0075(6) 0.0214(7) 0.0062(5)
C4B 0.0295(7) 0.0312(7) 0.0488(8) 0.0204(6) 0.0114(6) 0.0045(5)
C5B 0.0302(6) 0.0359(7) 0.0303(6) 0.0107(5) 0.0092(5) -0.0024(5)
C6B 0.0285(6) 0.0232(5) 0.0273(6) 0.0030(4) 0.0106(5) 0.0001(4)
C7B 0.0260(6) 0.0218(5) 0.0230(5) -0.0002(4) 0.0108(5) -0.0012(4)
C8B 0.0245(6) 0.0190(5) 0.0214(5) 0.0023(4) 0.0064(4) 0.0012(4)
C9B 0.0272(6) 0.0254(6) 0.0295(6) 0.0062(5) 0.0095(5) 0.0056(5)
C10B 0.0219(5) 0.0216(5) 0.0285(6) 0.0019(4) 0.0078(5) 0.0045(4)
C11B 0.0249(6) 0.0286(6) 0.0307(6) -0.0033(5) 0.0076(5) -0.0010(5)
C12B 0.0270(6) 0.0286(6) 0.0411(7) 0.0007(5) 0.0114(5) -0.0047(5)
C13B 0.0269(6) 0.0365(7) 0.0304(6) 0.0089(5) 0.0124(5) 0.0036(5)
C14B 0.0298(6) 0.0370(7) 0.0270(6) -0.0024(5) 0.0066(5) 0.0003(5)
C15B 0.0265(6) 0.0238(6) 0.0339(6) -0.0029(5) 0.0088(5) -0.0026(5)
O1B 0.0381(5) 0.0290(4) 0.0266(4) -0.0037(3) 0.0040(4) -0.0054(4)

loop_
_atom_type_symbol
_atom_type_description
_atom_type_scat_dispersion_real
_atom_type_scat_dispersion_imag
_atom_type_scat_source
C C 0.0181 0.0091 'International Tables Vol C Tables 4.2.6.8 and 6.1.1.4'
H H 0.0000 0.0000 'International Tables Vol C Tables 4.2.6.8 and 6.1.1.4'
O O 0.0492 0.0322 'International Tables Vol C Tables 4.2.6.8 and 6.1.1.4'
F F 0.0727 0.0534 'International Tables Vol C Tables 4.2.6.8 and 6.1.1.4'

loop_
_geom_angle_atom_site_label_1
_geom_angle_atom_site_label_2
_geom_angle_atom_site_label_3
_geom_angle
_geom_angle_site_symmetry_1
_geom_angle_site_symmetry_3
C6A C1A C2A 119.50(11) . .
C6A C1A C7A 122.04(11) . .
C2A C1A C7A 118.43(11) . .
C3A C2A C1A 120.32(13) . .
C3A C2A H2A 119.8 . .
C1A C2A H2A 119.8 . .
C2A C3A C4A 119.67(13) . .
C2A C3A H3A 120.2 . .
C4A C3A H3A 120.2 . .
C5A C4A C3A 120.43(12) . .
C5A C4A H4A 119.8 . .
C3A C4A H4A 119.8 . .
C4A C5A C6A 120.07(13) . .
C4A C5A H5A 120.0 . .
C6A C5A H5A 120.0 . .
C5A C6A C1A 119.96(12) . .
C5A C6A H6A 120.0 . .
C1A C6A H6A 120.0 . .
O1A C7A C1A 120.34(11) . .
O1A C7A C8A 119.58(11) . .
C1A C7A C8A 120.06(10) . .
C7A C8A C9A 109.12(10) . .
C7A C8A C8A 108.14(11) . 2_565
C9A C8A C8A 112.14(12) . 2_565
C7A C8A H8A 109.1 . .
C9A C8A H8A 109.1 . .
C8A C8A H8A 109.1 2_565 .
C10A C9A C8A 110.94(10) . .
C10A C9A H9A1 109.5 . .
C8A C9A H9A1 109.5 . .
C10A C9A H9A2 109.5 . .
C8A C9A H9A2 109.5 . .
H9A1 C9A H9A2 108.0 . .
C15A C10A C11A 118.55(11) . .
C15A C10A C9A 119.80(11) . .
C11A C10A C9A 121.58(12) . .
C10A C11A C12A 120.91(12) . .
C10A C11A H11A 119.5 . .
C12A C11A H11A 119.5 . .
C13A C12A C11A 118.16(11) . .
C13A C12A H12A 120.9 . .
C11A C12A H12A 120.9 . .
F1A C13A C12A 118.61(11) . .
F1A C13A C14A 118.30(12) . .
C12A C13A C14A 123.09(11) . .
C13A C14A C15A 117.79(12) . .
C13A C14A H14A 121.1 . .
C15A C14A H14A 121.1 . .
C14A C15A C10A 121.50(11) . .
C14A C15A H15A 119.2 . .
C10A C15A H15A 119.2 . .
C2B C1B C6B 119.49(11) . .
C2B C1B C7B 118.38(10) . .
C6B C1B C7B 122.13(10) . .
C3B C2B C1B 120.15(12) . .
C3B C2B H2B 119.9 . .
C1B C2B H2B 119.9 . .
C4B C3B C2B 120.15(12) . .
C4B C3B H3B 119.9 . .
C2B C3B H3B 119.9 . .
C3B C4B C5B 120.37(12) . .
C3B C4B H4B 119.8 . .
C5B C4B H4B 119.8 . .
C6B C5B C4B 119.82(12) . .
C6B C5B H5B 120.1 . .
C4B C5B H5B 120.1 . .
C5B C6B C1B 119.97(11) . .
C5B C6B H6B 120.0 . .
C1B C6B H6B 120.0 . .
O1B C7B C1B 120.42(10) . .
O1B C7B C8B 119.85(10) . .
C1B C7B C8B 119.70(10) . .
C7B C8B C9B 109.55(9) . .
C7B C8B C8B 107.93(11) . 2_776
C9B C8B C8B 111.81(11) . 2_776
C7B C8B H8B 109.2 . .
C9B C8B H8B 109.2 . .
C8B C8B H8B 109.2 2_776 .
C10B C9B C8B 111.99(9) . .
C10B C9B H9B1 109.2 . .
C8B C9B H9B1 109.2 . .
C10B C9B H9B2 109.2 . .
C8B C9B H9B2 109.2 . .
H9B1 C9B H9B2 107.9 . .
C11B C10B C15B 118.43(11) . .
C11B C10B C9B 120.91(11) . .
C15B C10B C9B 120.63(11) . .
C12B C11B C10B 121.27(11) . .
C12B C11B H11B 119.4 . .
C10B C11B H11B 119.4 . .
C13B C12B C11B 118.00(11) . .
C13B C12B H12B 121.0 . .
C11B C12B H12B 121.0 . .
F1B C13B C12B 118.75(11) . .
F1B C13B C14B 118.23(12) . .
C12B C13B C14B 123.02(11) . .
C13B C14B C15B 117.98(12) . .
C13B C14B H14B 121.0 . .
C15B C14B H14B 121.0 . .
C14B C15B C10B 121.30(11) . .
C14B C15B H15B 119.4 . .
C10B C15B H15B 119.4 . .

loop_
_geom_bond_atom_site_label_1
_geom_bond_atom_site_label_2
_geom_bond_distance
_geom_bond_site_symmetry_2
C1A C6A 1.3927(16) .
C1A C2A 1.3941(17) .
C1A C7A 1.4911(16) .
C2A C3A 1.384(2) .
C2A H2A 0.9500 .
C3A C4A 1.390(2) .
C3A H3A 0.9500 .
C4A C5A 1.378(2) .
C4A H4A 0.9500 .
C5A C6A 1.3895(17) .
C5A H5A 0.9500 .
C6A H6A 0.9500 .
C7A O1A 1.2184(15) .
C7A C8A 1.5313(16) .
C8A C9A 1.5445(17) .
C8A C8A 1.548(2) 2_565
C8A H8A 1.0000 .
C9A C10A 1.5111(16) .
C9A H9A1 0.9900 .
C9A H9A2 0.9900 .
C10A C15A 1.3893(18) .
C10A C11A 1.3895(17) .
C11A C12A 1.3938(18) .
C11A H11A 0.9500 .
C12A C13A 1.3699(18) .
C12A H12A 0.9500 .
C13A F1A 1.3611(13) .
C13A C14A 1.3737(18) .
C14A C15A 1.3875(18) .
C14A H14A 0.9500 .
C15A H15A 0.9500 .
F1B C13B 1.3636(14) .
C1B C2B 1.3951(16) .
C1B C6B 1.3974(16) .
C1B C7B 1.4895(16) .
C2B C3B 1.3830(19) .
C2B H2B 0.9500 .
C3B C4B 1.381(2) .
C3B H3B 0.9500 .
C4B C5B 1.3890(19) .
C4B H4B 0.9500 .
C5B C6B 1.3885(17) .
C5B H5B 0.9500 .
C6B H6B 0.9500 .
C7B O1B 1.2193(14) .
C7B C8B 1.5285(15) .
C8B C9B 1.5437(15) .
C8B C8B 1.552(2) 2_776
C8B H8B 1.0000 .
C9B C10B 1.5109(16) .
C9B H9B1 0.9900 .
C9B H9B2 0.9900 .
C10B C11B 1.3910(17) .
C10B C15B 1.3917(16) .
C11B C12B 1.3889(18) .
C11B H11B 0.9500 .
C12B C13B 1.3727(19) .
C12B H12B 0.9500 .
C13B C14B 1.3748(18) .
C14B C15B 1.3874(17) .
C14B H14B 0.9500 .
C15B H15B 0.9500 .
